data_7100870
loop_
_publ_author_name
'Jack Saltiel'
'Ronald J. Clark'
'Tallapragada S. R. Krishna'
'Andrzej M. Turek'

_publ_section_title
;
Photoisomerization of
cis,cis-1,4-diphenyl-1,3-butadiene in glassy media at 77 K: The
Bicycle-Pedal mechanism
;
_journal_name_full 'Chemical Communications'
_journal_paper_doi 10.1039/b516319f
_journal_year 2006
_chemical_formula_moiety 'C16 H14'
_chemical_formula_sum 'C16 H14'
_chemical_formula_weight 206.27
_space_group_IT_number 9
_symmetry_cell_setting monoclinic
_symmetry_space_group_name_Hall 'C -2yc'
_symmetry_space_group_name_H-M 'C 1 c 1'
_cell_angle_alpha 90.00
_cell_angle_beta 92.136(2)
_cell_angle_gamma 90.00
_cell_formula_units_Z 16
_cell_length_a 14.2760(8)
_cell_length_b 14.2485(8)
_cell_length_c 22.6565(13)
_cell_measurement_temperature 100(2)
_cell_volume 4605.4(5)
_diffrn_ambient_temperature 100(2)
_exptl_crystal_density_diffrn 1.190
_cod_depositor_comments
;
The following automatic conversions were performed:
'_symmetry_cell_setting' value 'Monoclinic' changed to 'monoclinic'
according to '/home/saulius/struct/CIF-dictionaries/cif_core.dic'
dictionary named 'cif_core.dic' version 2.4.1 from 2010-06-29.

Automatic conversion script
Id: cif_fix_enum 1527 2010-12-29 10:47:43Z saulius 
;
_cod_original_sg_symbol_H-M 'C c'
_cod_database_code 7100870

loop_
_symmetry_equiv_pos_as_xyz
'x, y, z'
'x, -y, z+1/2'
'x+1/2, y+1/2, z'
'x+1/2, -y+1/2, z+1/2'

loop_
_atom_site_label
_atom_site_type_symbol
_atom_site_fract_x
_atom_site_fract_y
_atom_site_fract_z
_atom_site_U_iso_or_equiv
_atom_site_adp_type
_atom_site_occupancy
_atom_site_symmetry_multiplicity
_atom_site_calc_flag
_atom_site_refinement_flags
_atom_site_disorder_assembly
_atom_site_disorder_group
C1 C 1.1443(3) 0.6557(3) 0.16758(19) 0.0164(9) Uani 1 1 d . . .
H1 H 1.1865 0.6238 0.1940 0.020 Uiso 1 1 calc R . .
C2 C 1.1424(3) 0.6315(4) 0.1079(2) 0.0255(11) Uani 1 1 d . . .
H2 H 1.1832 0.5846 0.0938 0.031 Uiso 1 1 calc R . .
C3 C 1.0808(3) 0.6765(3) 0.07018(18) 0.0124(8) Uani 1 1 d . . .
H3 H 1.0797 0.6618 0.0293 0.015 Uiso 1 1 calc R . .
C4 C 1.0201(3) 0.7431(3) 0.09066(19) 0.0149(8) Uani 1 1 d . . .
H4 H 0.9748 0.7714 0.0645 0.018 Uiso 1 1 calc R . .
C5 C 1.0252(3) 0.7682(3) 0.14845(19) 0.0148(8) Uani 1 1 d . . .
H5 H 0.9855 0.8171 0.1613 0.018 Uiso 1 1 calc R . .
C6 C 1.0861(3) 0.7256(3) 0.19002(19) 0.0116(8) Uani 1 1 d . . .
C7 C 1.0918(3) 0.7475(3) 0.2519(2) 0.0189(9) Uani 1 1 d . . .
H7 H 1.1529 0.7539 0.2695 0.023 Uiso 1 1 calc R . .
C8 C 1.0202(3) 0.7599(3) 0.28706(19) 0.0149(8) Uani 1 1 d . . .
H8 H 1.0346 0.7806 0.3262 0.018 Uiso 1 1 calc R . .
C9 C 0.9224(3) 0.7446(3) 0.27090(17) 0.0119(7) Uani 1 1 d . . .
H9 H 0.9084 0.7286 0.2308 0.014 Uiso 1 1 calc R . .
C10 C 0.8484(3) 0.7504(3) 0.3065(2) 0.0143(8) Uani 1 1 d . . .
H10 H 0.7895 0.7331 0.2890 0.017 Uiso 1 1 calc R . .
C11 C 0.8472(3) 0.7798(3) 0.36803(19) 0.0138(8) Uani 1 1 d . . .
C12 C 0.7785(3) 0.7334(3) 0.40476(18) 0.0147(8) Uani 1 1 d . . .
H12 H 0.7378 0.6863 0.3888 0.018 Uiso 1 1 calc R . .
C13 C 0.7747(3) 0.7603(3) 0.46354(19) 0.0195(9) Uani 1 1 d . . .
H13 H 0.7293 0.7326 0.4877 0.023 Uiso 1 1 calc R . .
C14 C 0.8382(3) 0.8296(3) 0.4886(2) 0.0162(8) Uani 1 1 d . . .
H14 H 0.8379 0.8446 0.5295 0.019 Uiso 1 1 calc R . .
C15 C 0.8951(3) 0.8705(3) 0.45450(18) 0.0165(9) Uani 1 1 d . . .
H15 H 0.9338 0.9190 0.4707 0.020 Uiso 1 1 calc R . .
C16 C 0.9039(3) 0.8480(3) 0.39418(19) 0.0174(9) Uani 1 1 d . . .
H16 H 0.9489 0.8797 0.3716 0.021 Uiso 1 1 calc R . .
C21 C 0.8897(3) 0.5152(3) 0.1542(2) 0.0174(9) Uani 1 1 d . . .
H21 H 0.9304 0.5623 0.1702 0.021 Uiso 1 1 calc R . .
C22 C 0.8940(3) 0.4947(3) 0.0954(2) 0.0183(9) Uani 1 1 d . . .
H22 H 0.9355 0.5282 0.0712 0.022 Uiso 1 1 calc R . .
C23 C 0.8403(3) 0.4281(4) 0.07267(19) 0.0229(11) Uani 1 1 d . . .
H23 H 0.8434 0.4132 0.0319 0.027 Uiso 1 1 calc R . .
C24 C 0.7753(3) 0.3763(3) 0.1096(2) 0.0175(9) Uani 1 1 d . . .
H24 H 0.7347 0.3294 0.0932 0.021 Uiso 1 1 calc R . .
C25 C 0.7756(3) 0.3982(3) 0.16848(18) 0.0111(8) Uani 1 1 d . . .
H25 H 0.7380 0.3632 0.1943 0.013 Uiso 1 1 calc R . .
C26 C 0.8312(2) 0.4725(3) 0.19073(17) 0.0090(7) Uani 1 1 d . . .
C27 C 0.8271(3) 0.5005(3) 0.25462(19) 0.0141(8) Uani 1 1 d . . .
H27 H 0.8852 0.5180 0.2733 0.017 Uiso 1 1 calc R . .
C28 C 0.7538(3) 0.5042(3) 0.2882(2) 0.0154(8) Uani 1 1 d . . .
H28 H 0.7665 0.5187 0.3286 0.018 Uiso 1 1 calc R . .
C29 C 0.6561(3) 0.4889(3) 0.27104(17) 0.0120(7) Uani 1 1 d . . .
H29 H 0.6420 0.4687 0.2318 0.014 Uiso 1 1 calc R . .
C30 C 0.5842(3) 0.5014(3) 0.30683(16) 0.0098(7) Uani 1 1 d . . .
H30 H 0.5234 0.4938 0.2891 0.012 Uiso 1 1 calc R . .
C31 C 0.5879(3) 0.5259(3) 0.37145(18) 0.0171(9) Uani 1 1 d . . .
C32 C 0.5277(3) 0.5966(3) 0.39043(18) 0.0155(8) Uani 1 1 d . . .
H32 H 0.4851 0.6267 0.3633 0.019 Uiso 1 1 calc R . .
C33 C 0.5316(3) 0.6216(3) 0.44946(17) 0.0141(8) Uani 1 1 d . . .
H33 H 0.4927 0.6709 0.4626 0.017 Uiso 1 1 calc R . .
C34 C 0.5929(3) 0.5749(4) 0.4912(2) 0.0241(10) Uani 1 1 d . . .
H34 H 0.5960 0.5934 0.5315 0.029 Uiso 1 1 calc R . .
C35 C 0.6481(3) 0.5014(3) 0.47109(18) 0.0197(9) Uani 1 1 d . . .
H35 H 0.6869 0.4675 0.4986 0.024 Uiso 1 1 calc R . .
C36 C 0.6475(3) 0.4767(3) 0.41109(19) 0.0121(8) Uani 1 1 d . . .
H36 H 0.6866 0.4278 0.3977 0.015 Uiso 1 1 calc R . .
C41 C 0.6563(3) 0.6728(3) 0.17298(18) 0.0121(8) Uani 1 1 d . . .
H41 H 0.6998 0.6405 0.1984 0.014 Uiso 1 1 calc R . .
C42 C 0.6560(3) 0.6550(3) 0.1124(2) 0.0171(9) Uani 1 1 d . . .
H42 H 0.7024 0.6152 0.0970 0.021 Uiso 1 1 calc R . .
C43 C 0.5896(3) 0.6942(3) 0.07525(16) 0.0120(8) Uani 1 1 d . . .
H43 H 0.5872 0.6797 0.0343 0.014 Uiso 1 1 calc R . .
C44 C 0.5252(3) 0.7563(3) 0.09894(18) 0.0148(8) Uani 1 1 d . . .
H44 H 0.4789 0.7855 0.0739 0.018 Uiso 1 1 calc R . .
C45 C 0.5289(3) 0.7752(3) 0.15894(18) 0.0159(9) Uani 1 1 d . . .
H45 H 0.4839 0.8167 0.1744 0.019 Uiso 1 1 calc R . .
C46 C 0.5953(2) 0.7362(3) 0.19679(16) 0.0063(7) Uani 1 1 d . . .
C47 C 0.6027(3) 0.7499(3) 0.26230(19) 0.0136(8) Uani 1 1 d . . .
H47 H 0.6138 0.6948 0.2851 0.016 Uiso 1 1 calc R . .
C48 C 0.5957(3) 0.8293(3) 0.29284(19) 0.0155(8) Uani 1 1 d . . .
H48 H 0.6005 0.8246 0.3347 0.019 Uiso 1 1 calc R . .
C49 C 0.5813(3) 0.9227(3) 0.26781(18) 0.0133(7) Uani 1 1 d . . .
H49 H 0.5766 0.9276 0.2260 0.016 Uiso 1 1 calc R . .
C50 C 0.5739(3) 1.0041(3) 0.29967(19) 0.0125(8) Uani 1 1 d . . .
H50 H 0.5648 1.0591 0.2764 0.015 Uiso 1 1 calc R . .
C51 C 0.5779(3) 1.0208(3) 0.3640(2) 0.0187(9) Uani 1 1 d . . .
C52 C 0.5141(3) 1.0827(3) 0.38867(18) 0.0147(8) Uani 1 1 d . . .
H52 H 0.4659 1.1101 0.3643 0.018 Uiso 1 1 calc R . .
C53 C 0.5207(3) 1.1041(3) 0.44793(18) 0.0179(9) Uani 1 1 d . . .
H53 H 0.4790 1.1485 0.4639 0.021 Uiso 1 1 calc R . .
C54 C 0.5901(4) 1.0601(4) 0.4855(2) 0.0283(11) Uani 1 1 d . . .
H54 H 0.5932 1.0726 0.5267 0.034 Uiso 1 1 calc R . .
C55 C 0.6516(4) 0.9998(3) 0.4612(2) 0.0254(11) Uani 1 1 d . . .
H55 H 0.6982 0.9712 0.4862 0.031 Uiso 1 1 calc R . .
C56 C 0.6494(3) 0.9779(3) 0.4008(2) 0.0176(9) Uani 1 1 d . . .
H56 H 0.6937 0.9362 0.3849 0.021 Uiso 1 1 calc R . .
C61 C 0.4041(3) 0.5221(3) 0.16395(19) 0.0198(9) Uani 1 1 d . . .
H61 H 0.4448 0.5661 0.1833 0.024 Uiso 1 1 calc R . .
C62 C 0.4132(3) 0.5047(3) 0.1039(2) 0.0177(9) Uani 1 1 d . . .
H62 H 0.4578 0.5385 0.0822 0.021 Uiso 1 1 calc R . .
C63 C 0.3591(2) 0.4405(3) 0.07717(15) 0.0087(7) Uani 1 1 d . . .
H63 H 0.3656 0.4276 0.0364 0.010 Uiso 1 1 calc R . .
C64 C 0.2894(4) 0.3895(3) 0.1106(2) 0.0271(11) Uani 1 1 d . . .
H64 H 0.2489 0.3449 0.0918 0.033 Uiso 1 1 calc R . .
C65 C 0.2842(3) 0.4077(3) 0.16924(19) 0.0131(8) Uani 1 1 d . . .
H65 H 0.2431 0.3724 0.1927 0.016 Uiso 1 1 calc R . .
C66 C 0.3395(3) 0.4783(3) 0.19462(18) 0.0104(7) Uani 1 1 d . . .
C67 C 0.3249(3) 0.4956(3) 0.25972(18) 0.0119(8) Uani 1 1 d . . .
H67 H 0.3105 0.4414 0.2820 0.014 Uiso 1 1 calc R . .
C68 C 0.3293(3) 0.5764(3) 0.29058(17) 0.0142(8) Uani 1 1 d . . .
H68 H 0.3191 0.5724 0.3317 0.017 Uiso 1 1 calc R . .
C69 C 0.3482(3) 0.6696(3) 0.26695(19) 0.0161(8) Uani 1 1 d . . .
H69 H 0.3592 0.6736 0.2259 0.019 Uiso 1 1 calc R . .
C70 C 0.3515(3) 0.7515(3) 0.2982(2) 0.0151(9) Uani 1 1 d . . .
H70 H 0.3646 0.8055 0.2752 0.018 Uiso 1 1 calc R . .
C71 C 0.3387(3) 0.7705(3) 0.35945(17) 0.0126(8) Uani 1 1 d . . .
C72 C 0.2739(3) 0.7209(3) 0.39624(18) 0.0114(8) Uani 1 1 d . . .
H72 H 0.2361 0.6719 0.3798 0.014 Uiso 1 1 calc R . .
C73 C 0.2671(4) 0.7447(3) 0.4549(2) 0.0257(11) Uani 1 1 d . . .
H73 H 0.2224 0.7139 0.4782 0.031 Uiso 1 1 calc R . .
C74 C 0.3280(4) 0.8168(3) 0.4817(3) 0.0292(12) Uani 1 1 d . . .
H74 H 0.3266 0.8295 0.5229 0.035 Uiso 1 1 calc R . .
C75 C 0.3837(3) 0.8632(3) 0.44872(18) 0.0130(8) Uani 1 1 d . . .
H75 H 0.4194 0.9135 0.4654 0.016 Uiso 1 1 calc R . .
C76 C 0.3927(3) 0.8407(3) 0.3885(2) 0.0165(9) Uani 1 1 d . . .
H76 H 0.4371 0.8744 0.3665 0.020 Uiso 1 1 calc R . .

loop_
_atom_site_aniso_label
_atom_site_aniso_U_11
_atom_site_aniso_U_22
_atom_site_aniso_U_33
_atom_site_aniso_U_23
_atom_site_aniso_U_13
_atom_site_aniso_U_12
C1 0.0048(17) 0.020(2) 0.024(2) 0.0112(17) -0.0043(15) 0.0060(15)
C2 0.0095(19) 0.043(3) 0.024(2) 0.008(2) 0.0071(17) 0.0107(19)
C3 0.0124(18) 0.0157(19) 0.0090(17) -0.0013(15) -0.0008(14) 0.0017(15)
C4 0.0038(16) 0.019(2) 0.022(2) 0.0115(16) -0.0006(14) 0.0075(14)
C5 0.0157(19) 0.0116(18) 0.017(2) 0.0026(15) -0.0039(16) 0.0045(15)
C6 0.0000(15) 0.0147(18) 0.020(2) 0.0021(15) 0.0000(14) 0.0023(14)
C7 0.0086(18) 0.0134(19) 0.034(3) -0.0023(17) -0.0025(17) -0.0051(14)
C8 0.0153(18) 0.0144(18) 0.0150(18) 0.0043(14) -0.0007(14) 0.0035(14)
C9 0.0164(18) 0.0129(17) 0.0064(16) -0.0041(13) -0.0005(13) -0.0020(14)
C10 0.0119(18) 0.0118(18) 0.019(2) 0.0044(15) 0.0036(16) 0.0032(15)
C11 0.0160(19) 0.0120(18) 0.014(2) 0.0078(15) 0.0061(15) 0.0048(15)
C12 0.0154(18) 0.0154(19) 0.013(2) 0.0048(15) 0.0057(15) 0.0024(15)
C13 0.033(2) 0.0103(18) 0.016(2) -0.0004(15) 0.0090(18) -0.0010(17)
C14 0.0168(19) 0.0110(18) 0.020(2) -0.0072(15) -0.0104(15) -0.0018(14)
C15 0.027(2) 0.0109(17) 0.0115(19) -0.0086(15) -0.0080(16) 0.0102(16)
C16 0.0130(19) 0.023(2) 0.017(2) 0.0000(16) -0.0011(15) -0.0014(16)
C21 0.019(2) 0.0046(16) 0.028(2) -0.0008(15) -0.0032(17) -0.0031(14)
C22 0.0059(17) 0.026(2) 0.023(2) 0.0146(17) 0.0095(15) 0.0114(15)
C23 0.021(2) 0.040(3) 0.0095(19) 0.0071(18) 0.0150(16) 0.016(2)
C24 0.0083(17) 0.017(2) 0.028(2) 0.0029(17) 0.0103(16) -0.0037(15)
C25 0.0177(19) 0.0018(15) 0.0143(19) -0.0021(13) 0.0086(15) 0.0000(14)
C26 0.0008(14) 0.0122(17) 0.0137(18) -0.0077(14) -0.0033(12) 0.0025(13)
C27 0.0112(18) 0.0153(19) 0.015(2) -0.0045(15) -0.0076(15) -0.0049(15)
C28 0.0148(18) 0.0151(18) 0.0162(18) 0.0060(14) -0.0006(14) 0.0047(14)
C29 0.0155(17) 0.0135(17) 0.0070(16) -0.0055(13) -0.0012(13) -0.0020(14)
C30 0.0144(18) 0.0147(18) 0.0002(15) -0.0019(12) -0.0006(13) 0.0047(14)
C31 0.032(2) 0.0108(18) 0.0090(18) 0.0000(14) 0.0079(17) -0.0124(17)
C32 0.018(2) 0.0128(18) 0.016(2) -0.0040(15) 0.0047(16) 0.0038(15)
C33 0.0218(19) 0.0080(17) 0.0126(18) -0.0050(14) 0.0024(15) 0.0052(15)
C34 0.027(2) 0.027(2) 0.019(2) -0.0018(18) 0.0096(18) 0.0020(19)
C35 0.030(2) 0.021(2) 0.0087(19) 0.0007(15) 0.0057(17) -0.0104(17)
C36 0.0088(17) 0.0056(16) 0.022(2) 0.0053(14) 0.0060(15) 0.0003(13)
C41 0.0195(19) 0.0026(15) 0.0142(18) 0.0038(13) 0.0023(15) 0.0029(13)
C42 0.0136(19) 0.0042(16) 0.034(2) -0.0004(15) 0.0010(17) -0.0037(14)
C43 0.0197(19) 0.0141(18) 0.0019(14) -0.0077(14) -0.0048(14) -0.0013(15)
C44 0.0128(18) 0.019(2) 0.0124(18) 0.0003(15) -0.0028(15) 0.0117(15)
C45 0.0145(19) 0.018(2) 0.015(2) -0.0097(15) -0.0027(15) 0.0021(15)
C46 0.0018(14) 0.0066(15) 0.0104(18) -0.0037(13) -0.0013(12) 0.0039(12)
C47 0.0138(19) 0.0116(18) 0.0151(19) 0.0015(14) -0.0022(15) -0.0020(14)
C48 0.0096(17) 0.022(2) 0.0151(18) 0.0037(16) 0.0014(14) 0.0011(14)
C49 0.0152(17) 0.0110(17) 0.0137(18) 0.0031(14) 0.0024(14) 0.0037(14)
C50 0.0098(17) 0.0075(17) 0.021(2) 0.0035(14) 0.0050(15) 0.0003(13)
C51 0.024(2) 0.0091(18) 0.023(2) 0.0054(17) 0.0033(18) -0.0071(16)
C52 0.0067(16) 0.020(2) 0.017(2) -0.0049(15) 0.0043(14) 0.0000(14)
C53 0.026(2) 0.021(2) 0.0068(17) 0.0006(15) 0.0015(16) 0.0083(17)
C54 0.026(2) 0.029(3) 0.030(3) 0.015(2) 0.009(2) -0.003(2)
C55 0.029(3) 0.019(2) 0.028(3) 0.0034(18) -0.008(2) -0.0080(18)
C56 0.019(2) 0.0085(18) 0.026(2) 0.0052(16) 0.0096(17) -0.0037(15)
C61 0.029(2) 0.019(2) 0.0115(19) 0.0050(16) -0.0028(16) 0.0137(18)
C62 0.017(2) 0.0133(19) 0.022(2) 0.0022(16) 0.0010(17) 0.0043(15)
C63 0.0094(16) 0.0164(18) 0.0000(14) -0.0060(13) -0.0023(12) -0.0002(13)
C64 0.034(3) 0.020(2) 0.027(3) -0.0088(19) 0.000(2) -0.003(2)
C65 0.0139(18) 0.0055(16) 0.020(2) -0.0052(15) 0.0000(15) 0.0045(14)
C66 0.0070(16) 0.0068(16) 0.0172(19) -0.0017(14) -0.0036(14) 0.0048(13)
C67 0.0149(19) 0.0141(18) 0.0064(17) 0.0012(14) -0.0035(14) 0.0001(15)
C68 0.0107(16) 0.023(2) 0.0095(17) 0.0013(15) 0.0006(13) 0.0039(15)
C69 0.0119(17) 0.0180(19) 0.018(2) -0.0063(15) -0.0009(14) 0.0035(14)
C70 0.0079(17) 0.0071(17) 0.030(2) 0.0034(16) 0.0012(16) 0.0012(14)
C71 0.022(2) 0.0130(18) 0.0037(17) 0.0034(13) 0.0078(15) 0.0003(15)
C72 0.0056(15) 0.0111(17) 0.0180(19) -0.0033(14) 0.0061(14) -0.0094(13)
C73 0.036(3) 0.018(2) 0.024(2) 0.0058(18) 0.009(2) -0.0040(19)
C74 0.037(3) 0.014(2) 0.037(3) 0.009(2) 0.001(2) 0.0081(19)
C75 0.0072(17) 0.0129(18) 0.019(2) -0.0033(15) -0.0048(14) 0.0056(14)
C76 0.0108(19) 0.018(2) 0.020(2) 0.0054(16) -0.0005(16) 0.0002(15)

loop_
_geom_bond_atom_site_label_1
_geom_bond_atom_site_label_2
_geom_bond_distance
_geom_bond_site_symmetry_2
_geom_bond_publ_flag
C1 C2 1.396(6) . ?
C1 C6 1.403(6) . ?
C1 H1 0.9500 . ?
C2 C3 1.363(6) . ?
C2 H2 0.9500 . ?
C3 C4 1.377(6) . ?
C3 H3 0.9500 . ?
C4 C5 1.357(6) . ?
C4 H4 0.9500 . ?
C5 C6 1.397(6) . ?
C5 H5 0.9500 . ?
C6 C7 1.436(6) . ?
C7 C8 1.331(6) . ?
C7 H7 0.9500 . ?
C8 C9 1.447(5) . ?
C8 H8 0.9500 . ?
C9 C10 1.354(6) . ?
C9 H9 0.9500 . ?
C10 C11 1.456(6) . ?
C10 H10 0.9500 . ?
C11 C16 1.384(6) . ?
C11 C12 1.467(6) . ?
C12 C13 1.389(6) . ?
C12 H12 0.9500 . ?
C13 C14 1.443(6) . ?
C13 H13 0.9500 . ?
C14 C15 1.282(7) . ?
C14 H14 0.9500 . ?
C15 C16 1.414(6) . ?
C15 H15 0.9500 . ?
C16 H16 0.9500 . ?
C21 C26 1.343(6) . ?
C21 C22 1.369(6) . ?
C21 H21 0.9500 . ?
C22 C23 1.313(7) . ?
C22 H22 0.9500 . ?
C23 C24 1.471(6) . ?
C23 H23 0.9500 . ?
C24 C25 1.371(6) . ?
C24 H24 0.9500 . ?
C25 C26 1.405(5) . ?
C25 H25 0.9500 . ?
C26 C27 1.505(6) . ?
C27 C28 1.317(6) . ?
C27 H27 0.9500 . ?
C28 C29 1.450(5) . ?
C28 H28 0.9500 . ?
C29 C30 1.343(5) . ?
C29 H29 0.9500 . ?
C30 C31 1.504(5) . ?
C30 H30 0.9500 . ?
C31 C32 1.402(6) . ?
C31 C36 1.402(6) . ?
C32 C33 1.383(5) . ?
C32 H32 0.9500 . ?
C33 C34 1.427(6) . ?
C33 H33 0.9500 . ?
C34 C35 1.398(7) . ?
C34 H34 0.9500 . ?
C35 C36 1.404(6) . ?
C35 H35 0.9500 . ?
C36 H36 0.9500 . ?
C41 C46 1.378(5) . ?
C41 C42 1.395(6) . ?
C41 H41 0.9500 . ?
C42 C43 1.364(6) . ?
C42 H42 0.9500 . ?
C43 C44 1.397(5) . ?
C43 H43 0.9500 . ?
C44 C45 1.385(5) . ?
C44 H44 0.9500 . ?
C45 C46 1.372(5) . ?
C45 H45 0.9500 . ?
C46 C47 1.497(5) . ?
C47 C48 1.331(6) . ?
C47 H47 0.9500 . ?
C48 C49 1.458(4) . ?
C48 H48 0.9500 . ?
C49 C50 1.373(5) . ?
C49 H49 0.9500 . ?
C50 C51 1.476(6) . ?
C50 H50 0.9500 . ?
C51 C52 1.399(6) . ?
C51 C56 1.430(6) . ?
C52 C53 1.377(5) . ?
C52 H52 0.9500 . ?
C53 C54 1.426(6) . ?
C53 H53 0.9500 . ?
C54 C55 1.360(7) . ?
C54 H54 0.9500 . ?
C55 C56 1.402(7) . ?
C55 H55 0.9500 . ?
C56 H56 0.9500 . ?
C61 C66 1.331(6) . ?
C61 C62 1.394(6) . ?
C61 H61 0.9500 . ?
C62 C63 1.329(6) . ?
C62 H62 0.9500 . ?
C63 C64 1.465(6) . ?
C63 H63 0.9500 . ?
C64 C65 1.358(6) . ?
C64 H64 0.9500 . ?
C65 C66 1.391(5) . ?
C65 H65 0.9500 . ?
C66 C67 1.517(6) . ?
C67 C68 1.348(6) . ?
C67 H67 0.9500 . ?
C68 C69 1.461(5) . ?
C68 H68 0.9500 . ?
C69 C70 1.364(6) . ?
C69 H69 0.9500 . ?
C70 C71 1.433(6) . ?
C70 H70 0.9500 . ?
C71 C76 1.411(6) . ?
C71 C72 1.452(5) . ?
C72 C73 1.379(6) . ?
C72 H72 0.9500 . ?
C73 C74 1.464(7) . ?
C73 H73 0.9500 . ?
C74 C75 1.294(7) . ?
C74 H74 0.9500 . ?
C75 C76 1.413(6) . ?
C75 H75 0.9500 . ?
C76 H76 0.9500 . ?

loop_
_cod_related_entry_id
_cod_related_entry_database
_cod_related_entry_code
1 ChemSpider 1267739
